data_7052753
loop_
_publ_author_name
'Riob\'e, Fran\,cois'
'Piron, Flavia'
'R\'ethor\'e, C\'eline'
'Madalan, Augustin M.'
'G\'omez-Garc\'ia, Carlos J.'
'Lacour, J\'er\^ome'
'Wallis, John D.'
'Avarvari, Narcis'

_publ_section_title
;
 Radical cation salts of BEDT-TTF, enantiopure tetramethyl-BEDT-TTF,
 and TTF-Oxazoline (TTF-Ox) donors with the homoleptic TRISPHAT anion
;
_journal_issue 10
_journal_name_full 'New Journal of Chemistry'
_journal_page_first 2279
_journal_paper_doi 10.1039/c1nj20310j
_journal_volume 35
_journal_year 2011
_chemical_formula_sum 'C32 H14 Cl12 N2 O7 P S6'
_chemical_formula_weight 1187.18
_chemical_name_common '[{(R/S)-EDT-TTF-oxazoline}Trisphat]'
_chemical_name_systematic
;
?
;
_space_group_IT_number 2
_symmetry_cell_setting triclinic
_symmetry_space_group_name_Hall '-P 1'
_symmetry_space_group_name_H-M 'P -1'
_atom_sites_solution_hydrogens geom
_atom_sites_solution_primary direct
_atom_sites_solution_secondary difmap
_audit_creation_method SHELXL-97
_cell_angle_alpha 96.874(8)
_cell_angle_beta 101.997(8)
_cell_angle_gamma 104.320(7)
_cell_formula_units_Z 2
_cell_length_a 11.7420(8)
_cell_length_b 12.2491(8)
_cell_length_c 16.3553(12)
_cell_measurement_reflns_used 149
_cell_measurement_temperature 293(2)
_cell_measurement_theta_max 24
_cell_measurement_theta_min 2.5
_cell_volume 2192.9(3)
_computing_cell_refinement 'Dirax/lsq (Duisenberg & Schreurs, 1989-2000)'
_computing_data_collection KappaCCD
_computing_data_reduction 'Denzo and Scalepak'
_computing_structure_refinement 'SHELXL-97 (Sheldrick, 1997)'
_computing_structure_solution 'SHELXS-97 (Sheldrick, 1990)'
_diffrn_ambient_temperature 293(2)
_diffrn_measured_fraction_theta_full 0.974
_diffrn_measured_fraction_theta_max 0.974
_diffrn_measurement_device_type 'Nonius Kappa CCD'
_diffrn_measurement_method 'phi_omega scans'
_diffrn_radiation_monochromator graphite
_diffrn_radiation_source 'fine-focus sealed tube'
_diffrn_radiation_type MoK\a
_diffrn_radiation_wavelength 0.71070
_diffrn_reflns_av_R_equivalents 0.0468
_diffrn_reflns_av_sigmaI/netI 0.1169
_diffrn_reflns_limit_h_max 12
_diffrn_reflns_limit_h_min -14
_diffrn_reflns_limit_k_max 15
_diffrn_reflns_limit_k_min -15
_diffrn_reflns_limit_l_max 20
_diffrn_reflns_limit_l_min -18
_diffrn_reflns_number 17528
_diffrn_reflns_theta_full 26.00
_diffrn_reflns_theta_max 26.00
_diffrn_reflns_theta_min 3.37
_exptl_absorpt_coefficient_mu 1.129
_exptl_absorpt_correction_T_max 1
_exptl_absorpt_correction_T_min 0.7543
_exptl_absorpt_correction_type multi-scan
_exptl_absorpt_process_details sadabs
_exptl_crystal_colour brown-red
_exptl_crystal_density_diffrn 1.798
_exptl_crystal_density_meas ?
_exptl_crystal_density_method 'not measured'
_exptl_crystal_description prism
_exptl_crystal_F_000 1182
_exptl_crystal_size_max 0.5
_exptl_crystal_size_mid 0.3
_exptl_crystal_size_min 0.03
_refine_diff_density_max 0.525
_refine_diff_density_min -0.364
_refine_diff_density_rms 0.076
_refine_ls_extinction_method none
_refine_ls_goodness_of_fit_ref 1.002
_refine_ls_hydrogen_treatment constr
_refine_ls_matrix_type full
_refine_ls_number_parameters 542
_refine_ls_number_reflns 8407
_refine_ls_number_restraints 0
_refine_ls_restrained_S_all 1.002
_refine_ls_R_factor_all 0.1562
_refine_ls_R_factor_gt 0.0590
_refine_ls_shift/su_max 0.002
_refine_ls_shift/su_mean 0.000
_refine_ls_structure_factor_coef Fsqd
_refine_ls_weighting_details 'calc w=1/[\s^2^(Fo^2^)+(0.0443P)^2^+1.3280P] where P=(Fo^2^+2Fc^2^)/3'
_refine_ls_weighting_scheme calc
_refine_ls_wR_factor_gt 0.1028
_refine_ls_wR_factor_ref 0.1278
_reflns_number_gt 4094
_reflns_number_total 8407
_reflns_threshold_expression >2sigma(I)
_cod_data_source_file c1nj20310j.txt
_cod_data_source_block 3
_cod_depositor_comments
;
The following automatic conversions were performed:

'_symmetry_cell_setting' value 'Triclinic' changed to 'triclinic'
according to /home/saulius/struct/CIF-dictionaries/cif_core.dic
dictionary named 'cif_core.dic' version 2.4.1 from 2010-06-29.

Automatic conversion script
Id: cif_fix_values 1715 2011-07-08 13:25:40Z adriana 

The following automatic conversions were performed:

'_exptl_crystal_density_meas' value 'not measured' was changed to '?'
- the value is perceived as not measured.

Automatic conversion script
Id: cif_fix_values 3008 2015-01-20 13:52:24Z robertas 
;
_cod_original_sg_symbol_H-M P-1
_cod_database_code 7052753

loop_
_symmetry_equiv_pos_as_xyz
'x, y, z'
'-x, -y, -z'

loop_
_atom_site_label
_atom_site_type_symbol
_atom_site_fract_x
_atom_site_fract_y
_atom_site_fract_z
_atom_site_U_iso_or_equiv
_atom_site_adp_type
_atom_site_occupancy
_atom_site_symmetry_multiplicity
_atom_site_calc_flag
_atom_site_refinement_flags
S1 S 0.56374(13) 1.14865(11) -0.07723(9) 0.0495(4) Uani 1 1 d .
S2 S 0.49028(15) 1.17654(12) 0.08295(9) 0.0581(4) Uani 1 1 d .
S3 S 0.79878(14) 1.07625(11) 0.02526(9) 0.0510(4) Uani 1 1 d .
S4 S 0.70910(15) 1.09503(12) 0.17716(9) 0.0594(4) Uani 1 1 d .
S5 S 1.03070(18) 1.03933(16) 0.11117(12) 0.0811(6) Uani 1 1 d .
S6 S 0.9121(2) 1.04807(16) 0.29009(11) 0.0883(6) Uani 1 1 d .
C1 C 0.4383(5) 1.1998(4) -0.0768(4) 0.0489(15) Uani 1 1 d .
C2 C 0.4064(5) 1.2122(4) -0.0032(4) 0.0510(15) Uani 1 1 d .
H2 H 0.3403 1.2395 0.0012 0.061 Uiso 1 1 calc R
C3 C 0.5921(5) 1.1386(4) 0.0294(3) 0.0462(14) Uani 1 1 d .
C4 C 0.6898(5) 1.1064(4) 0.0719(3) 0.0435(14) Uani 1 1 d .
C5 C 0.8923(5) 1.0577(4) 0.1180(4) 0.0519(15) Uani 1 1 d .
C6 C 0.8479(6) 1.0646(4) 0.1888(4) 0.0541(16) Uani 1 1 d .
C7 C 1.0660(9) 0.9761(7) 0.2030(5) 0.115(3) Uani 1 1 d .
H7A H 1.0145 0.8979 0.1909 0.138 Uiso 1 1 calc R
H7B H 1.1491 0.9725 0.2112 0.138 Uiso 1 1 calc R
C8 C 1.0536(9) 1.0309(10) 0.2807(6) 0.150(4) Uani 1 1 d .
H8A H 1.1108 1.1065 0.2948 0.180 Uiso 1 1 calc R
H8B H 1.0795 0.9887 0.3242 0.180 Uiso 1 1 calc R
C9 C 0.3796(5) 1.2269(4) -0.1576(4) 0.0508(15) Uani 1 1 d .
C10 C 0.2394(8) 1.2833(7) -0.2407(4) 0.102(3) Uani 1 1 d .
H10A H 0.2304 1.3598 -0.2415 0.122 Uiso 1 1 calc R
H10B H 0.1620 1.2278 -0.2680 0.122 Uiso 1 1 calc R
C11 C 0.3358(7) 1.2652(6) -0.2835(4) 0.080(2) Uani 1 1 d .
H11 H 0.2998 1.2125 -0.3381 0.096 Uiso 1 1 calc R
C12 C 0.4092(8) 1.3832(7) -0.2969(5) 0.130(3) Uani 1 1 d .
H12A H 0.4709 1.3727 -0.3249 0.195 Uiso 1 1 calc R
H12B H 0.4465 1.4326 -0.2427 0.195 Uiso 1 1 calc R
H12C H 0.3557 1.4171 -0.3312 0.195 Uiso 1 1 calc R
N1 N 0.4145(5) 1.2153(4) -0.2241(3) 0.0653(14) Uani 1 1 d .
O1 O 0.2833(5) 1.2674(4) -0.1539(3) 0.0934(15) Uani 1 1 d .
P1 P 0.18431(12) 0.69589(10) 0.28097(8) 0.0354(3) Uani 1 1 d .
Cl1 Cl 0.51022(13) 0.71844(12) 0.51331(9) 0.0583(4) Uani 1 1 d .
Cl2 Cl 0.71751(13) 0.94823(13) 0.53180(10) 0.0711(5) Uani 1 1 d .
Cl3 Cl 0.68179(14) 1.11546(12) 0.40550(11) 0.0721(5) Uani 1 1 d .
Cl4 Cl 0.43264(14) 1.05932(11) 0.26659(9) 0.0615(4) Uani 1 1 d .
Cl5 Cl 0.36497(15) 0.52737(12) 0.08350(10) 0.0708(5) Uani 1 1 d .
Cl6 Cl 0.2378(2) 0.54837(15) -0.10117(11) 0.1029(7) Uani 1 1 d .
Cl7 Cl 0.0100(2) 0.63999(13) -0.12936(9) 0.0943(7) Uani 1 1 d .
Cl8 Cl -0.08229(16) 0.72265(12) 0.02757(10) 0.0754(5) Uani 1 1 d .
Cl9 Cl -0.05780(14) 0.35176(10) 0.33483(9) 0.0573(4) Uani 1 1 d .
Cl10 Cl -0.22331(15) 0.41449(12) 0.45213(11) 0.0704(5) Uani 1 1 d .
Cl11 Cl -0.20514(15) 0.67087(13) 0.51286(10) 0.0671(4) Uani 1 1 d .
Cl12 Cl -0.02127(14) 0.86448(10) 0.45900(9) 0.0556(4) Uani 1 1 d .
O2 O 0.2961(3) 0.6944(2) 0.36568(18) 0.0376(8) Uani 1 1 d .
O3 O 0.2661(3) 0.8278(2) 0.2690(2) 0.0388(8) Uani 1 1 d .
O4 O 0.2505(3) 0.6238(2) 0.2164(2) 0.0407(9) Uani 1 1 d .
O5 O 0.0754(3) 0.6997(3) 0.1937(2) 0.0416(9) Uani 1 1 d .
O6 O 0.1029(3) 0.5669(2) 0.29564(19) 0.0365(8) Uani 1 1 d .
O7 O 0.1145(3) 0.7667(2) 0.34331(19) 0.0365(8) Uani 1 1 d .
C13 C 0.3915(5) 0.7894(4) 0.3821(3) 0.0341(12) Uani 1 1 d .
C14 C 0.4952(5) 0.8139(4) 0.4463(3) 0.0420(13) Uani 1 1 d .
C15 C 0.5850(5) 0.9152(4) 0.4534(3) 0.0437(14) Uani 1 1 d .
C16 C 0.5695(5) 0.9908(4) 0.3978(3) 0.0460(14) Uani 1 1 d .
C17 C 0.4617(5) 0.9665(4) 0.3343(3) 0.0410(13) Uani 1 1 d .
C18 C 0.3743(4) 0.8648(4) 0.3267(3) 0.0343(12) Uani 1 1 d .
C19 C 0.2010(5) 0.6217(4) 0.1334(3) 0.0403(13) Uani 1 1 d .
C20 C 0.2435(5) 0.5822(4) 0.0662(4) 0.0492(15) Uani 1 1 d .
C21 C 0.1816(7) 0.5894(4) -0.0162(4) 0.0587(18) Uani 1 1 d .
C22 C 0.0831(7) 0.6319(4) -0.0279(3) 0.0597(19) Uani 1 1 d .
C23 C 0.0403(5) 0.6702(4) 0.0400(3) 0.0491(15) Uani 1 1 d .
C24 C 0.1028(5) 0.6647(4) 0.1212(3) 0.0382(13) Uani 1 1 d .
C25 C 0.0284(4) 0.5797(4) 0.3459(3) 0.0331(12) Uani 1 1 d .
C26 C -0.0505(5) 0.4925(4) 0.3691(3) 0.0389(13) Uani 1 1 d .
C27 C -0.1225(5) 0.5209(4) 0.4230(3) 0.0407(13) Uani 1 1 d .
C28 C -0.1147(5) 0.6344(4) 0.4505(3) 0.0408(13) Uani 1 1 d .
C29 C -0.0331(4) 0.7220(4) 0.4263(3) 0.0338(12) Uani 1 1 d .
C30 C 0.0355(4) 0.6935(4) 0.3738(3) 0.0305(12) Uani 1 1 d .
C1S C 0.3100(8) 0.3149(7) 0.2245(6) 0.088(3) Uani 1 1 d .
C2S C 0.2958(9) 0.3891(7) 0.2943(5) 0.123(3) Uani 1 1 d .
H2S1 H 0.3741 0.4290 0.3310 0.184 Uiso 1 1 calc R
H2S2 H 0.2474 0.3444 0.3257 0.184 Uiso 1 1 calc R
H2S3 H 0.2565 0.4436 0.2729 0.184 Uiso 1 1 calc R
N1S N 0.3235(8) 0.2585(7) 0.1706(6) 0.125(3) Uani 1 1 d .

loop_
_atom_site_aniso_label
_atom_site_aniso_U_11
_atom_site_aniso_U_22
_atom_site_aniso_U_33
_atom_site_aniso_U_23
_atom_site_aniso_U_13
_atom_site_aniso_U_12
S1 0.0482(10) 0.0510(8) 0.0537(9) 0.0124(6) 0.0179(7) 0.0158(7)
S2 0.0674(12) 0.0641(9) 0.0540(10) 0.0164(7) 0.0256(8) 0.0274(8)
S3 0.0536(10) 0.0533(8) 0.0506(9) 0.0164(6) 0.0153(8) 0.0177(7)
S4 0.0727(12) 0.0652(10) 0.0475(9) 0.0142(7) 0.0205(8) 0.0253(8)
S5 0.0790(14) 0.1101(14) 0.0782(13) 0.0372(10) 0.0240(11) 0.0564(11)
S6 0.1236(19) 0.1037(14) 0.0534(11) 0.0245(9) 0.0128(11) 0.0632(13)
C1 0.048(4) 0.044(3) 0.055(4) 0.006(3) 0.015(3) 0.012(3)
C2 0.046(4) 0.049(3) 0.062(4) 0.013(3) 0.014(3) 0.018(3)
C3 0.053(4) 0.035(3) 0.052(4) 0.007(2) 0.020(3) 0.009(3)
C4 0.050(4) 0.033(3) 0.054(4) 0.012(2) 0.019(3) 0.015(3)
C5 0.053(4) 0.045(3) 0.064(4) 0.015(3) 0.012(3) 0.024(3)
C6 0.071(5) 0.047(3) 0.051(4) 0.015(3) 0.015(3) 0.024(3)
C7 0.146(9) 0.140(7) 0.077(6) 0.023(5) -0.007(6) 0.099(7)
C8 0.128(9) 0.229(11) 0.090(7) 0.069(7) -0.010(7) 0.057(8)
C9 0.034(4) 0.057(4) 0.062(5) 0.002(3) 0.006(3) 0.022(3)
C10 0.122(8) 0.130(6) 0.057(5) 0.015(4) -0.010(5) 0.072(6)
C11 0.070(5) 0.115(6) 0.050(4) 0.008(4) 0.005(4) 0.031(5)
C12 0.134(8) 0.154(8) 0.091(6) 0.057(6) 0.004(6) 0.022(6)
N1 0.078(4) 0.081(4) 0.049(3) 0.006(3) 0.026(3) 0.037(3)
O1 0.086(4) 0.144(4) 0.063(3) 0.014(3) 0.014(3) 0.062(3)
P1 0.0326(8) 0.0357(7) 0.0358(8) 0.0098(5) 0.0086(6) 0.0043(6)
Cl1 0.0459(10) 0.0783(10) 0.0528(9) 0.0210(7) 0.0062(7) 0.0218(7)
Cl2 0.0370(9) 0.0818(11) 0.0745(11) -0.0129(8) -0.0028(8) 0.0073(8)
Cl3 0.0519(10) 0.0517(9) 0.0982(13) -0.0070(8) 0.0319(9) -0.0134(7)
Cl4 0.0728(11) 0.0474(8) 0.0679(10) 0.0219(7) 0.0323(8) 0.0053(7)
Cl5 0.0733(12) 0.0651(10) 0.0762(11) 0.0009(8) 0.0367(9) 0.0135(8)
Cl6 0.168(2) 0.0814(12) 0.0560(11) -0.0017(8) 0.0580(12) 0.0099(12)
Cl7 0.1468(18) 0.0654(10) 0.0353(9) 0.0097(7) -0.0098(10) -0.0076(10)
Cl8 0.0690(12) 0.0665(10) 0.0716(11) 0.0181(8) -0.0187(9) 0.0119(8)
Cl9 0.0675(11) 0.0344(7) 0.0654(10) 0.0107(6) 0.0172(8) 0.0044(7)
Cl10 0.0632(11) 0.0654(10) 0.0873(12) 0.0363(8) 0.0375(9) 0.0002(8)
Cl11 0.0624(11) 0.0856(11) 0.0687(11) 0.0235(8) 0.0400(9) 0.0245(8)
Cl12 0.0664(11) 0.0430(8) 0.0583(9) 0.0001(6) 0.0238(8) 0.0141(7)
O2 0.037(2) 0.0370(18) 0.0329(19) 0.0086(14) 0.0052(16) 0.0016(16)
O3 0.031(2) 0.0383(18) 0.044(2) 0.0165(14) 0.0061(17) 0.0009(15)
O4 0.040(2) 0.047(2) 0.035(2) 0.0075(15) 0.0107(17) 0.0107(16)
O5 0.033(2) 0.049(2) 0.039(2) 0.0105(15) 0.0030(17) 0.0091(16)
O6 0.036(2) 0.0335(18) 0.039(2) 0.0063(14) 0.0142(17) 0.0049(15)
O7 0.036(2) 0.0285(17) 0.043(2) 0.0055(14) 0.0157(16) 0.0016(15)
C13 0.035(3) 0.033(3) 0.034(3) 0.004(2) 0.014(3) 0.006(2)
C14 0.040(4) 0.047(3) 0.037(3) 0.002(2) 0.012(3) 0.009(3)
C15 0.030(3) 0.050(3) 0.044(3) -0.012(3) 0.012(3) 0.007(3)
C16 0.037(4) 0.044(3) 0.055(4) -0.008(3) 0.028(3) 0.001(3)
C17 0.045(4) 0.033(3) 0.046(3) 0.003(2) 0.023(3) 0.005(2)
C18 0.032(3) 0.033(3) 0.040(3) 0.004(2) 0.015(3) 0.008(2)
C19 0.040(4) 0.036(3) 0.039(4) 0.006(2) 0.012(3) -0.002(3)
C20 0.065(4) 0.032(3) 0.050(4) 0.006(2) 0.023(3) 0.004(3)
C21 0.088(5) 0.035(3) 0.041(4) -0.004(2) 0.029(4) -0.010(3)
C22 0.087(5) 0.036(3) 0.034(4) 0.005(2) 0.002(4) -0.010(3)
C23 0.060(4) 0.034(3) 0.039(4) 0.007(2) 0.003(3) -0.005(3)
C24 0.042(4) 0.032(3) 0.034(3) 0.005(2) 0.010(3) -0.001(2)
C25 0.028(3) 0.034(3) 0.033(3) 0.006(2) 0.003(2) 0.004(2)
C26 0.039(3) 0.031(3) 0.040(3) 0.008(2) 0.002(3) 0.003(2)
C27 0.035(3) 0.045(3) 0.041(3) 0.021(2) 0.009(3) 0.004(2)
C28 0.036(3) 0.052(3) 0.034(3) 0.012(2) 0.008(2) 0.010(3)
C29 0.028(3) 0.035(3) 0.034(3) 0.004(2) 0.002(2) 0.008(2)
C30 0.027(3) 0.034(3) 0.025(3) 0.007(2) 0.002(2) 0.003(2)
C1S 0.097(6) 0.109(6) 0.109(7) 0.063(5) 0.070(6) 0.065(5)
C2S 0.185(10) 0.144(7) 0.101(7) 0.057(6) 0.083(7) 0.102(7)
N1S 0.147(7) 0.147(7) 0.139(7) 0.058(5) 0.082(6) 0.092(6)

loop_
_atom_type_symbol
_atom_type_description
_atom_type_scat_dispersion_real
_atom_type_scat_dispersion_imag
_atom_type_scat_source
C C 0.0033 0.0016 'International Tables Vol C Tables 4.2.6.8 and 6.1.1.4'
H H 0.0000 0.0000 'International Tables Vol C Tables 4.2.6.8 and 6.1.1.4'
N N 0.0061 0.0033 'International Tables Vol C Tables 4.2.6.8 and 6.1.1.4'
O O 0.0106 0.0060 'International Tables Vol C Tables 4.2.6.8 and 6.1.1.4'
Cl Cl 0.1484 0.1585 'International Tables Vol C Tables 4.2.6.8 and 6.1.1.4'
P P 0.1023 0.0942 'International Tables Vol C Tables 4.2.6.8 and 6.1.1.4'
S S 0.1246 0.1234 'International Tables Vol C Tables 4.2.6.8 and 6.1.1.4'

loop_
_geom_angle_atom_site_label_1
_geom_angle_atom_site_label_2
_geom_angle_atom_site_label_3
_geom_angle
C3 S1 C1 94.7(3)
C2 S2 C3 94.8(3)
C4 S3 C5 96.2(3)
C4 S4 C6 96.0(3)
C5 S5 C7 100.2(4)
C6 S6 C8 102.4(4)
C2 C1 C9 126.9(6)
C2 C1 S1 116.8(4)
C9 C1 S1 116.4(5)
C1 C2 S2 118.3(5)
C1 C2 H2 120.8
S2 C2 H2 120.8
C4 C3 S1 123.9(4)
C4 C3 S2 120.7(4)
S1 C3 S2 115.3(3)
C3 C4 S3 123.5(4)
C3 C4 S4 121.0(4)
S3 C4 S4 115.5(3)
C6 C5 S5 127.5(5)
C6 C5 S3 115.4(4)
S5 C5 S3 117.0(4)
C5 C6 S6 128.6(5)
C5 C6 S4 116.7(4)
S6 C6 S4 114.7(4)
C8 C7 S5 117.4(6)
C8 C7 H7A 108.0
S5 C7 H7A 108.0
C8 C7 H7B 108.0
S5 C7 H7B 108.0
H7A C7 H7B 107.2
C7 C8 S6 120.4(7)
C7 C8 H8A 107.2
S6 C8 H8A 107.2
C7 C8 H8B 107.2
S6 C8 H8B 107.2
H8A C8 H8B 106.9
N1 C9 O1 121.7(6)
N1 C9 C1 124.1(6)
O1 C9 C1 114.2(6)
O1 C10 C11 103.9(6)
O1 C10 H10A 111.0
C11 C10 H10A 111.0
O1 C10 H10B 111.0
C11 C10 H10B 111.0
H10A C10 H10B 109.0
N1 C11 C10 105.7(6)
N1 C11 C12 110.6(6)
C10 C11 C12 108.6(7)
N1 C11 H11 110.6
C10 C11 H11 110.6
C12 C11 H11 110.6
C11 C12 H12A 109.5
C11 C12 H12B 109.5
H12A C12 H12B 109.5
C11 C12 H12C 109.5
H12A C12 H12C 109.5
H12B C12 H12C 109.5
C9 N1 C11 103.5(5)
C9 O1 C10 103.7(6)
O2 P1 O6 88.29(15)
O2 P1 O7 92.90(16)
O6 P1 O7 90.90(16)
O2 P1 O4 88.59(17)
O6 P1 O4 88.61(16)
O7 P1 O4 178.41(17)
O2 P1 O3 91.01(15)
O6 P1 O3 178.35(18)
O7 P1 O3 87.64(16)
O4 P1 O3 92.87(16)
O2 P1 O5 177.90(18)
O6 P1 O5 93.40(15)
O7 P1 O5 88.32(17)
O4 P1 O5 90.20(17)
O3 P1 O5 87.33(15)
C13 O2 P1 111.8(3)
C18 O3 P1 111.3(3)
C19 O4 P1 110.8(3)
C24 O5 P1 111.2(3)
C25 O6 P1 111.5(3)
C30 O7 P1 111.6(3)
O2 C13 C14 125.9(4)
O2 C13 C18 112.7(4)
C14 C13 C18 121.4(4)
C13 C14 C15 118.3(4)
C13 C14 Cl1 119.2(4)
C15 C14 Cl1 122.5(4)
C16 C15 C14 120.9(5)
C16 C15 Cl2 119.2(4)
C14 C15 Cl2 119.9(4)
C15 C16 C17 120.2(4)
C15 C16 Cl3 120.9(4)
C17 C16 Cl3 118.9(4)
C18 C17 C16 118.5(4)
C18 C17 Cl4 118.7(4)
C16 C17 Cl4 122.8(4)
O3 C18 C17 126.1(4)
O3 C18 C13 113.1(4)
C17 C18 C13 120.7(5)
O4 C19 C24 113.2(5)
O4 C19 C20 125.0(5)
C24 C19 C20 121.8(5)
C19 C20 C21 116.9(6)
C19 C20 Cl5 120.6(5)
C21 C20 Cl5 122.5(5)
C22 C21 C20 120.9(6)
C22 C21 Cl6 121.1(5)
C20 C21 Cl6 118.0(6)
C21 C22 C23 121.8(5)
C21 C22 Cl7 119.7(6)
C23 C22 Cl7 118.5(6)
C22 C23 C24 117.1(6)
C22 C23 Cl8 122.9(5)
C24 C23 Cl8 120.0(5)
O5 C24 C19 113.5(4)
O5 C24 C23 125.1(5)
C19 C24 C23 121.5(5)
O6 C25 C26 126.0(4)
O6 C25 C30 113.5(4)
C26 C25 C30 120.6(5)
C25 C26 C27 118.8(4)
C25 C26 Cl9 120.2(4)
C27 C26 Cl9 121.0(4)
C28 C27 C26 120.2(4)
C28 C27 Cl10 119.7(4)
C26 C27 Cl10 120.1(4)
C27 C28 C29 120.1(5)
C27 C28 Cl11 121.0(4)
C29 C28 Cl11 118.9(4)
C30 C29 C28 119.2(4)
C30 C29 Cl12 119.4(4)
C28 C29 Cl12 121.4(4)
O7 C30 C29 126.3(4)
O7 C30 C25 112.6(5)
C29 C30 C25 121.1(4)
N1S C1S C2S 178.5(11)
C1S C2S H2S1 109.5
C1S C2S H2S2 109.5
H2S1 C2S H2S2 109.5
C1S C2S H2S3 109.5
H2S1 C2S H2S3 109.5
H2S2 C2S H2S3 109.5

loop_
_geom_bond_atom_site_label_1
_geom_bond_atom_site_label_2
_geom_bond_distance
S1 C3 1.732(5)
S1 C1 1.739(6)
S2 C2 1.711(6)
S2 C3 1.739(6)
S3 C4 1.711(6)
S3 C5 1.753(6)
S4 C4 1.717(5)
S4 C6 1.737(6)
S5 C5 1.719(6)
S5 C7 1.791(7)
S6 C6 1.730(6)
S6 C8 1.760(11)
C1 C2 1.336(7)
C1 C9 1.473(8)
C2 H2 0.9300
C3 C4 1.383(7)
C5 C6 1.367(8)
C7 C8 1.417(11)
C7 H7A 0.9700
C7 H7B 0.9700
C8 H8A 0.9700
C8 H8B 0.9700
C9 N1 1.246(7)
C9 O1 1.352(7)
C10 O1 1.460(7)
C10 C11 1.497(10)
C10 H10A 0.9700
C10 H10B 0.9700
C11 N1 1.490(8)
C11 C12 1.554(10)
C11 H11 0.9800
C12 H12A 0.9600
C12 H12B 0.9600
C12 H12C 0.9600
P1 O2 1.704(3)
P1 O6 1.705(3)
P1 O7 1.718(3)
P1 O4 1.719(4)
P1 O3 1.720(3)
P1 O5 1.721(3)
Cl1 C14 1.711(5)
Cl2 C15 1.722(5)
Cl3 C16 1.724(5)
Cl4 C17 1.724(5)
Cl5 C20 1.708(6)
Cl6 C21 1.731(6)
Cl7 C22 1.730(6)
Cl8 C23 1.701(6)
Cl9 C26 1.723(5)
Cl10 C27 1.716(5)
Cl11 C28 1.716(6)
Cl12 C29 1.725(5)
O2 C13 1.355(5)
O3 C18 1.351(5)
O4 C19 1.355(6)
O5 C24 1.340(6)
O6 C25 1.342(6)
O7 C30 1.342(5)
C13 C14 1.375(6)
C13 C18 1.389(6)
C14 C15 1.391(7)
C15 C16 1.390(7)
C16 C17 1.401(7)
C17 C18 1.377(6)
C19 C24 1.370(7)
C19 C20 1.383(7)
C20 C21 1.416(8)
C21 C22 1.369(9)
C22 C23 1.388(8)
C23 C24 1.396(7)
C25 C26 1.378(6)
C25 C30 1.390(6)
C26 C27 1.412(7)
C27 C28 1.384(6)
C28 C29 1.407(7)
C29 C30 1.365(7)
C1S N1S 1.117(9)
C1S C2S 1.436(11)
C2S H2S1 0.9600
C2S H2S2 0.9600
C2S H2S3 0.9600
